data_2218731
loop_
_publ_author_name
'Shuja, Shaukat'
'Tahir, M. Nawaz'
'Ali, Saqib'
'Khalid, Nasir'

_publ_section_title
Diethyl[<i>N</i>-(3-methoxy-2-oxidobenzylidene)-<i>N</i>'-(oxidomethylene)hydrazine-\k^3^<i>O</i>,<i>N</i>,<i>O</i>']tin(IV)
_journal_coeditor_code HK2477
_journal_issue 7
_journal_name_full 'Acta Crystallographica Section E'
_journal_page_first m963
_journal_page_last m964
_journal_paper_doi 10.1107/S1600536808018953
_journal_volume 64
_journal_year 2008
_chemical_formula_iupac '[Sn (C2 H5)2 (C9 H8 N2 O3)]'
_chemical_formula_moiety 'C13 H18 N2 O3 Sn'
_chemical_formula_sum 'C13 H18 N2 O3 Sn'
_chemical_formula_weight 368.98
_chemical_name_systematic
;
Diethyl[<i>N</i>-(3-methoxy-2-oxidobenzylidene)-<i>N</i>'-
(oxidomethylene)hydrazine-\k^3^<i>O</i>,<i>N</i>,<i>O</i>']tin(IV)
;
_space_group_IT_number 2
_symmetry_cell_setting triclinic
_symmetry_space_group_name_Hall '-P 1'
_symmetry_space_group_name_H-M 'P -1'
_atom_sites_solution_hydrogens geom
_atom_sites_solution_primary direct
_atom_sites_solution_secondary difmap
_audit_creation_method SHELXL-97
_cell_angle_alpha 63.521(2)
_cell_angle_beta 68.9670(10)
_cell_angle_gamma 77.803(2)
_cell_formula_units_Z 2
_cell_length_a 8.2485(3)
_cell_length_b 9.8609(4)
_cell_length_c 10.4501(4)
_cell_measurement_reflns_used 3603
_cell_measurement_temperature 296(2)
_cell_measurement_theta_max 28.69
_cell_measurement_theta_min 2.28
_cell_volume 708.79(5)
_computing_cell_refinement 'APEX2 (Bruker, 2007)'
_computing_data_collection 'APEX2 (Bruker, 2007)'
_computing_data_reduction 'SAINT (Bruker, 2007)'
_computing_molecular_graphics 'ORTEP-3 for Windows (Farrugia, 1997)'
_computing_publication_material
;
WinGX (Farrugia, 1999) and PLATON (Spek, 2003)
;
_computing_structure_refinement 'SHELXL97 (Sheldrick, 2008)'
_computing_structure_solution 'SHELXS97 (Sheldrick, 2008)'
_diffrn_ambient_temperature 296(2)
_diffrn_detector_area_resol_mean 7.4
_diffrn_measured_fraction_theta_full 0.980
_diffrn_measured_fraction_theta_max 0.980
_diffrn_measurement_device_type 'Bruker Kappa APEXII CCD'
_diffrn_measurement_method \w
_diffrn_radiation_monochromator graphite
_diffrn_radiation_source 'fine-focus sealed tube'
_diffrn_radiation_type MoK\a
_diffrn_radiation_wavelength 0.71073
_diffrn_reflns_av_R_equivalents 0.0226
_diffrn_reflns_av_sigmaI/netI 0.0163
_diffrn_reflns_limit_h_max 11
_diffrn_reflns_limit_h_min -11
_diffrn_reflns_limit_k_max 13
_diffrn_reflns_limit_k_min -13
_diffrn_reflns_limit_l_max 14
_diffrn_reflns_limit_l_min -14
_diffrn_reflns_number 14275
_diffrn_reflns_theta_full 28.69
_diffrn_reflns_theta_max 28.69
_diffrn_reflns_theta_min 2.28
_diffrn_standards_number 0
_exptl_absorpt_coefficient_mu 1.808
_exptl_absorpt_correction_T_max 0.720
_exptl_absorpt_correction_T_min 0.6500
_exptl_absorpt_correction_type multi-scan
_exptl_absorpt_process_details '(SADABS; Bruker, 2005)'
_exptl_crystal_colour yellow
_exptl_crystal_density_diffrn 1.729
_exptl_crystal_density_method 'not measured'
_exptl_crystal_description prismatic
_exptl_crystal_F_000 368
_exptl_crystal_size_max 0.30
_exptl_crystal_size_mid 0.20
_exptl_crystal_size_min 0.18
_refine_diff_density_max 0.389
_refine_diff_density_min -0.593
_refine_ls_extinction_method none
_refine_ls_goodness_of_fit_ref 1.016
_refine_ls_hydrogen_treatment constr
_refine_ls_matrix_type full
_refine_ls_number_parameters 226
_refine_ls_number_reflns 3603
_refine_ls_number_restraints 0
_refine_ls_restrained_S_all 1.016
_refine_ls_R_factor_all 0.0178
_refine_ls_R_factor_gt 0.0156
_refine_ls_shift/su_max 0.001
_refine_ls_shift/su_mean 0.000
_refine_ls_structure_factor_coef Fsqd
_refine_ls_weighting_details 'calc w=1/[\s^2^(Fo^2^)+(0.0503P)^2^+0.0901P] where P=(Fo^2^+2Fc^2^)/3'
_refine_ls_weighting_scheme calc
_refine_ls_wR_factor_gt 0.0532
_refine_ls_wR_factor_ref 0.0631
_reflns_number_gt 3458
_reflns_number_total 3603
_reflns_threshold_expression I>2\s(I)
_cod_data_source_file hk2477.cif
_cod_data_source_block I
_cod_database_code 2218731
_cod_database_fobs_code 2218731

loop_
_symmetry_equiv_pos_as_xyz
'x, y, z'
'-x, -y, -z'

loop_
_atom_site_type_symbol
_atom_site_label
_atom_site_fract_x
_atom_site_fract_y
_atom_site_fract_z
_atom_site_U_iso_or_equiv
_atom_site_adp_type
_atom_site_calc_flag
_atom_site_refinement_flags
_atom_site_occupancy
Sn Sn1 0.134568(12) 0.080659(11) 0.280902(10) 0.02876(6) Uani d . 1
O O1 0.07311(18) 0.14980(15) 0.46603(15) 0.0333(3) Uani d . 1
O O2 0.2427(2) 0.11910(19) 0.04108(16) 0.0510(4) Uani d . 1
O O3 -0.04789(19) 0.17238(16) 0.73028(15) 0.0400(3) Uani d . 1
N N1 0.2910(2) 0.28451(17) 0.15785(16) 0.0343(3) Uani d . 1
N N2 0.3750(3) 0.3247(2) 0.0026(2) 0.0446(4) Uani d . 1
C C1 0.1382(2) 0.25342(18) 0.47969(19) 0.0276(3) Uani d . 1
C C2 0.0784(2) 0.26822(19) 0.6190(2) 0.0303(3) Uani d . 1
C C3 0.1440(3) 0.3722(2) 0.6396(2) 0.0396(4) Uani d . 1
H H3 0.1024 0.3790 0.7320 0.048 Uiso calc R 1
C C4 0.2714(3) 0.4670(3) 0.5238(3) 0.0478(5) Uani d . 1
H H4 0.3166 0.5354 0.5392 0.057 Uiso calc R 1
C C5 0.3298(3) 0.4587(2) 0.3872(3) 0.0447(4) Uani d . 1
H H5 0.4144 0.5225 0.3095 0.054 Uiso calc R 1
C C6 0.2634(2) 0.3545(2) 0.3624(2) 0.0334(3) Uani d . 1
C C7 0.3300(3) 0.3656(2) 0.2102(2) 0.0365(4) Uani d . 1
H H7 0.4095 0.4390 0.1427 0.044 Uiso calc R 1
C C8 0.3378(3) 0.2327(3) -0.0403(2) 0.0443(4) Uani d . 1
H H8 0.3857 0.2517 -0.1416 0.053 Uiso calc R 1
C C9 -0.1144(2) 0.1569(2) 0.2494(2) 0.0394(4) Uani d . 1
H H9A -0.1301 0.1149 0.1869 0.047 Uiso calc R 1
H H9B -0.2029 0.1188 0.3460 0.047 Uiso calc R 1
C C10 -0.1400(4) 0.3268(3) 0.1781(5) 0.0777(9) Uani d . 1
H H10A -0.2545 0.3544 0.1668 0.116 Uiso calc R 1
H H10B -0.0547 0.3653 0.0813 0.116 Uiso calc R 1
H H10C -0.1274 0.3692 0.2405 0.116 Uiso calc R 1
C C11 0.3323(3) -0.0893(2) 0.3408(2) 0.0413(4) Uani d . 1
H H11A 0.2880 -0.1564 0.4457 0.050 Uiso calc R 1
H H11B 0.3580 -0.1491 0.2824 0.050 Uiso calc R 1
C C12 0.4986(3) -0.0295(3) 0.3172(4) 0.0713(8) Uani d . 1
H H12A 0.5810 -0.1129 0.3468 0.107 Uiso calc R 1
H H12B 0.4755 0.0276 0.3767 0.107 Uiso calc R 1
H H12C 0.5456 0.0350 0.2132 0.107 Uiso calc R 1
C C13 -0.1177(4) 0.1920(3) 0.8682(2) 0.0545(6) Uani d . 1
H H13A -0.2039 0.1197 0.9374 0.082 Uiso calc R 1
H H13B -0.1702 0.2930 0.8493 0.082 Uiso calc R 1
H H13C -0.0259 0.1764 0.9103 0.082 Uiso calc R 1

loop_
_atom_site_aniso_label
_atom_site_aniso_U_11
_atom_site_aniso_U_22
_atom_site_aniso_U_33
_atom_site_aniso_U_12
_atom_site_aniso_U_13
_atom_site_aniso_U_23
Sn1 0.02673(8) 0.03389(8) 0.02623(8) -0.00313(5) -0.00603(5) -0.01366(6)
O1 0.0369(7) 0.0368(6) 0.0307(6) -0.0122(5) -0.0037(5) -0.0182(5)
O2 0.0609(10) 0.0622(10) 0.0326(7) -0.0265(8) 0.0021(6) -0.0241(7)
O3 0.0483(8) 0.0442(7) 0.0324(6) -0.0180(6) -0.0017(6) -0.0213(6)
N1 0.0332(7) 0.0351(7) 0.0284(7) -0.0083(6) -0.0023(6) -0.0103(6)
N2 0.0493(10) 0.0467(9) 0.0286(8) -0.0174(8) 0.0030(7) -0.0126(7)
C1 0.0275(7) 0.0272(7) 0.0323(7) -0.0016(6) -0.0111(6) -0.0139(6)
C2 0.0313(8) 0.0292(8) 0.0339(8) -0.0025(6) -0.0118(7) -0.0140(7)
C3 0.0465(10) 0.0410(9) 0.0420(9) -0.0065(8) -0.0148(8) -0.0233(8)
C4 0.0537(12) 0.0470(11) 0.0559(12) -0.0178(9) -0.0141(10) -0.0276(10)
C5 0.0468(11) 0.0409(10) 0.0481(11) -0.0190(8) -0.0081(9) -0.0172(9)
C6 0.0321(8) 0.0319(8) 0.0376(8) -0.0059(6) -0.0095(7) -0.0143(7)
C7 0.0354(9) 0.0332(8) 0.0356(9) -0.0105(7) -0.0023(7) -0.0123(7)
C8 0.0459(10) 0.0511(11) 0.0283(8) -0.0121(9) 0.0007(7) -0.0149(8)
C9 0.0319(8) 0.0483(10) 0.0361(9) -0.0043(7) -0.0132(7) -0.0124(8)
C10 0.0660(17) 0.0505(14) 0.112(3) 0.0168(13) -0.0459(18) -0.0229(16)
C11 0.0344(9) 0.0382(9) 0.0488(10) 0.0038(7) -0.0101(8) -0.0200(8)
C12 0.0440(13) 0.0669(16) 0.118(3) 0.0075(11) -0.0433(15) -0.0406(17)
C13 0.0744(16) 0.0556(12) 0.0370(10) -0.0203(11) -0.0005(10) -0.0274(10)

loop_
_atom_type_symbol
_atom_type_description
_atom_type_scat_dispersion_real
_atom_type_scat_dispersion_imag
_atom_type_scat_source
C C 0.0033 0.0016 'International Tables Vol C Tables 4.2.6.8 and 6.1.1.4'
H H 0.0000 0.0000 'International Tables Vol C Tables 4.2.6.8 and 6.1.1.4'
N N 0.0061 0.0033 'International Tables Vol C Tables 4.2.6.8 and 6.1.1.4'
O O 0.0106 0.0060 'International Tables Vol C Tables 4.2.6.8 and 6.1.1.4'
Sn Sn -0.6537 1.4246 'International Tables Vol C Tables 4.2.6.8 and 6.1.1.4'

loop_
_geom_angle_atom_site_label_1
_geom_angle_atom_site_label_2
_geom_angle_atom_site_label_3
_geom_angle
_geom_angle_publ_flag
C11 Sn1 C9 153.45(9) yes
C11 Sn1 O1 97.19(7) yes
C9 Sn1 O1 93.40(7) yes
C11 Sn1 O2 92.71(8) yes
C9 Sn1 O2 88.78(7) yes
O1 Sn1 O2 152.79(5) yes
C11 Sn1 N1 99.42(7) yes
C9 Sn1 N1 106.13(7) yes
O1 Sn1 N1 82.07(5) yes
O2 Sn1 N1 71.30(6) yes
C1 O1 Sn1 131.78(11) ?
C8 O2 Sn1 114.11(13) ?
C2 O3 C13 116.47(15) ?
C7 N1 N2 113.77(15) ?
C7 N1 Sn1 129.00(12) ?
N2 N1 Sn1 116.91(12) ?
C8 N2 N1 110.32(16) ?
O1 C1 C6 124.13(15) ?
O1 C1 C2 119.40(15) ?
C6 C1 C2 116.45(15) ?
O3 C2 C3 122.78(16) ?
O3 C2 C1 115.59(14) ?
C3 C2 C1 121.62(17) ?
C2 C3 C4 120.80(18) ?
C2 C3 H3 119.6 ?
C4 C3 H3 119.6 ?
C5 C4 C3 119.43(17) ?
C5 C4 H4 120.3 ?
C3 C4 H4 120.3 ?
C4 C5 C6 120.97(19) ?
C4 C5 H5 119.5 ?
C6 C5 H5 119.5 ?
C1 C6 C5 120.65(17) ?
C1 C6 C7 124.88(16) ?
C5 C6 C7 114.44(17) ?
N1 C7 C6 126.99(17) ?
N1 C7 H7 116.5 ?
C6 C7 H7 116.5 ?
O2 C8 N2 127.32(18) ?
O2 C8 H8 116.3 ?
N2 C8 H8 116.3 ?
C10 C9 Sn1 113.26(16) ?
C10 C9 H9A 108.9 ?
Sn1 C9 H9A 108.9 ?
C10 C9 H9B 108.9 ?
Sn1 C9 H9B 108.9 ?
H9A C9 H9B 107.7 ?
C9 C10 H10A 109.5 ?
C9 C10 H10B 109.5 ?
H10A C10 H10B 109.5 ?
C9 C10 H10C 109.5 ?
H10A C10 H10C 109.5 ?
H10B C10 H10C 109.5 ?
C12 C11 Sn1 114.55(16) ?
C12 C11 H11A 108.6 ?
Sn1 C11 H11A 108.6 ?
C12 C11 H11B 108.6 ?
Sn1 C11 H11B 108.6 ?
H11A C11 H11B 107.6 ?
C11 C12 H12A 109.5 ?
C11 C12 H12B 109.5 ?
H12A C12 H12B 109.5 ?
C11 C12 H12C 109.5 ?
H12A C12 H12C 109.5 ?
H12B C12 H12C 109.5 ?
O3 C13 H13A 109.5 ?
O3 C13 H13B 109.5 ?
H13A C13 H13B 109.5 ?
O3 C13 H13C 109.5 ?
H13A C13 H13C 109.5 ?
H13B C13 H13C 109.5 ?

loop_
_geom_bond_atom_site_label_1
_geom_bond_atom_site_label_2
_geom_bond_distance
_geom_bond_publ_flag
Sn1 C11 2.1216(19) yes
Sn1 C9 2.1217(18) yes
Sn1 O1 2.1888(13) yes
Sn1 O2 2.2162(14) yes
Sn1 N1 2.2271(15) yes
O1 C1 1.3304(19) ?
O2 C8 1.278(3) ?
O3 C2 1.377(2) ?
O3 C13 1.433(2) ?
N1 C7 1.291(2) ?
N1 N2 1.416(2) ?
N2 C8 1.304(3) ?
C1 C6 1.414(2) ?
C1 C2 1.424(2) ?
C2 C3 1.380(2) ?
C3 C4 1.392(3) ?
C3 H3 0.9300 ?
C4 C5 1.368(3) ?
C4 H4 0.9300 ?
C5 C6 1.414(2) ?
C5 H5 0.9300 ?
C6 C7 1.444(3) ?
C7 H7 0.9300 ?
C8 H8 0.9300 ?
C9 C10 1.502(3) ?
C9 H9A 0.9700 ?
C9 H9B 0.9700 ?
C10 H10A 0.9600 ?
C10 H10B 0.9600 ?
C10 H10C 0.9600 ?
C11 C12 1.504(3) ?
C11 H11A 0.9700 ?
C11 H11B 0.9700 ?
C12 H12A 0.9600 ?
C12 H12B 0.9600 ?
C12 H12C 0.9600 ?
C13 H13A 0.9600 ?
C13 H13B 0.9600 ?
C13 H13C 0.9600 ?

loop_
_geom_hbond_atom_site_label_D
_geom_hbond_atom_site_label_H
_geom_hbond_atom_site_label_A
_geom_hbond_site_symmetry_A
_geom_hbond_distance_DH
_geom_hbond_distance_HA
_geom_hbond_distance_DA
_geom_hbond_angle_DHA
_geom_hbond_publ_flag
C13 H13A O2 2_556 0.96 2.34 3.068(4) 132.00 yes

loop_
_geom_torsion_atom_site_label_1
_geom_torsion_atom_site_label_2
_geom_torsion_atom_site_label_3
_geom_torsion_atom_site_label_4
_geom_torsion
C11 Sn1 O1 C1 89.09(16)
C9 Sn1 O1 C1 -115.31(16)
O2 Sn1 O1 C1 -21.4(2)
N1 Sn1 O1 C1 -9.48(15)
C11 Sn1 O2 C8 -97.99(17)
C9 Sn1 O2 C8 108.54(17)
O1 Sn1 O2 C8 13.5(3)
N1 Sn1 O2 C8 1.05(16)
C11 Sn1 N1 C7 -85.14(18)
C9 Sn1 N1 C7 102.15(18)
O1 Sn1 N1 C7 10.88(17)
O2 Sn1 N1 C7 -174.82(19)
C11 Sn1 N1 N2 87.99(15)
C9 Sn1 N1 N2 -84.72(15)
O1 Sn1 N1 N2 -175.99(16)
O2 Sn1 N1 N2 -1.69(14)
C7 N1 N2 C8 176.23(19)
Sn1 N1 N2 C8 2.1(2)
Sn1 O1 C1 C6 4.8(3)
Sn1 O1 C1 C2 -176.49(12)
C13 O3 C2 C3 3.9(3)
C13 O3 C2 C1 -176.17(18)
O1 C1 C2 O3 -1.0(2)
C6 C1 C2 O3 177.81(15)
O1 C1 C2 C3 178.91(17)
C6 C1 C2 C3 -2.2(3)
O3 C2 C3 C4 -179.90(19)
C1 C2 C3 C4 0.1(3)
C2 C3 C4 C5 1.3(3)
C3 C4 C5 C6 -0.5(4)
O1 C1 C6 C5 -178.21(17)
C2 C1 C6 C5 3.0(3)
O1 C1 C6 C7 3.8(3)
C2 C1 C6 C7 -175.00(18)
C4 C5 C6 C1 -1.7(3)
C4 C5 C6 C7 176.4(2)
N2 N1 C7 C6 178.61(19)
Sn1 N1 C7 C6 -8.1(3)
C1 C6 C7 N1 -1.9(3)
C5 C6 C7 N1 -180.0(2)
Sn1 O2 C8 N2 -0.3(3)
N1 N2 C8 O2 -1.2(3)
C11 Sn1 C9 C10 -173.4(2)
O1 Sn1 C9 C10 73.0(2)
O2 Sn1 C9 C10 -79.8(2)
N1 Sn1 C9 C10 -9.7(2)
C9 Sn1 C11 C12 176.3(2)
O1 Sn1 C11 C12 -71.0(2)
O2 Sn1 C11 C12 83.6(2)
N1 Sn1 C11 C12 12.1(2)
